data_1542314
loop_
_publ_author_name
'Chen, Chien-Chih'
'Tzeng, Tsai-Teng'
'Chen, Chin-Chu'
'Ni, Ching-Li'
'Lee, Li-Ya'
'Chen, Wan-Ping'
'Shiao, Young-Ji'
'Shen, Chien-Chang'

_publ_section_title
;
 Erinacine S, a Rare Sesterterpene from the Mycelia of Hericium erinaceus.
;
_journal_issue 2
_journal_name_full 'Journal of natural products'
_journal_page_first 438
_journal_page_last 441
_journal_paper_doi 10.1021/acs.jnatprod.5b00474
_journal_volume 79
_journal_year 2016
_chemical_formula_sum 'C29 H38 O8'
_chemical_formula_weight 514.59
_chemical_name_systematic
; 
 ? 
;
_space_group_IT_number 92
_symmetry_cell_setting tetragonal
_symmetry_space_group_name_Hall 'P 4abw 2nw'
_symmetry_space_group_name_H-M 'P 41 21 2'
_atom_sites_solution_hydrogens geom
_atom_sites_solution_primary direct
_atom_sites_solution_secondary difmap
_audit_creation_method SHELXL-97
_cell_angle_alpha 90.00
_cell_angle_beta 90.00
_cell_angle_gamma 90.00
_cell_formula_units_Z 8
_cell_length_a 15.0258(2)
_cell_length_b 15.0258(2)
_cell_length_c 24.0607(7)
_cell_measurement_temperature 295(2)
_cell_volume 5432.30(19)
_computing_cell_refinement 'Bruker FRAMBO'
_computing_data_collection 'Bruker FRAMBO'
_computing_data_reduction 'Bruker SAINT'
_computing_molecular_graphics 'Bruker SHELXTL'
_computing_publication_material 'Bruker SHELXTL'
_computing_structure_refinement 'SHELXL-97 (Sheldrick, 1997)'
_computing_structure_solution 'SHELXS-97 (Sheldrick, 1990)'
_diffrn_ambient_temperature 295(2)
_diffrn_measured_fraction_theta_full 1.000
_diffrn_measured_fraction_theta_max 1.000
_diffrn_measurement_device_type 'multiwire proportional'
_diffrn_measurement_method 'phi and omega scans'
_diffrn_radiation_monochromator graphite
_diffrn_radiation_source 'fine-focus sealed tube'
_diffrn_radiation_type CuK\a
_diffrn_radiation_wavelength 1.54178
_diffrn_reflns_av_R_equivalents 0.0388
_diffrn_reflns_av_sigmaI/netI 0.0445
_diffrn_reflns_limit_h_max 18
_diffrn_reflns_limit_h_min -9
_diffrn_reflns_limit_k_max 17
_diffrn_reflns_limit_k_min -17
_diffrn_reflns_limit_l_max 28
_diffrn_reflns_limit_l_min -21
_diffrn_reflns_number 10891
_diffrn_reflns_theta_full 67.99
_diffrn_reflns_theta_max 67.99
_diffrn_reflns_theta_min 3.47
_exptl_absorpt_coefficient_mu 0.746
_exptl_absorpt_correction_type none
_exptl_crystal_density_diffrn 1.258
_exptl_crystal_density_method 'not measured'
_exptl_crystal_F_000 2208
_refine_diff_density_max 0.188
_refine_diff_density_min -0.137
_refine_diff_density_rms 0.036
_refine_ls_abs_structure_details 'Flack H D (1983), Acta Cryst. A39, 876-881'
_refine_ls_abs_structure_Flack -0.2(3)
_refine_ls_extinction_coef 0.00018(4)
_refine_ls_extinction_expression Fc^*^=kFc[1+0.001xFc^2^\l^3^/sin(2\q)]^-1/4^
_refine_ls_extinction_method SHELXL
_refine_ls_goodness_of_fit_ref 1.025
_refine_ls_hydrogen_treatment mixed
_refine_ls_matrix_type full
_refine_ls_number_parameters 335
_refine_ls_number_reflns 4948
_refine_ls_number_restraints 0
_refine_ls_restrained_S_all 1.025
_refine_ls_R_factor_all 0.0732
_refine_ls_R_factor_gt 0.0508
_refine_ls_shift/su_max 0.000
_refine_ls_shift/su_mean 0.000
_refine_ls_structure_factor_coef Fsqd
_refine_ls_weighting_details 'calc w=1/[\s^2^(Fo^2^)+(0.0664P)^2^+0.0696P] where P=(Fo^2^+2Fc^2^)/3'
_refine_ls_weighting_scheme calc
_refine_ls_wR_factor_gt 0.1237
_refine_ls_wR_factor_ref 0.1403
_reflns_number_gt 3611
_reflns_number_total 4948
_reflns_threshold_expression >2sigma(I)
_cod_data_source_file np5b00474_si_002.cif
_cod_data_source_block ic16971
_cod_depositor_comments
;
The following automatic conversions were performed:

'_symmetry_cell_setting' value 'Tetragonal' changed to 'tetragonal'
according to
/usr/data/users/saulius/crontab/automatic-downloads/rss-feeds/ACS/lib/dictionaries/cif_core.dic
dictionary named 'cif_core.dic' version 2.4.2 from 2011-04-26.

Automatic conversion script
Id: cif_fix_values 4268 2015-11-12 08:31:59Z antanas 

 Adding full bibliography for 1542314.cif.
;
_cod_original_sg_symbol_H-M P4(1)2(1)2
_cod_database_code 1542314

loop_
_symmetry_equiv_pos_as_xyz
'x, y, z'
'-x, -y, z+1/2'
'-y+1/2, x+1/2, z+1/4'
'y+1/2, -x+1/2, z+3/4'
'-x+1/2, y+1/2, -z+1/4'
'x+1/2, -y+1/2, -z+3/4'
'y, x, -z'
'-y, -x, -z+1/2'

loop_
_atom_site_label
_atom_site_type_symbol
_atom_site_fract_x
_atom_site_fract_y
_atom_site_fract_z
_atom_site_U_iso_or_equiv
_atom_site_adp_type
_atom_site_occupancy
_atom_site_symmetry_multiplicity
_atom_site_calc_flag
_atom_site_refinement_flags
O1 O -0.00928(15) 0.10572(14) 0.19477(8) 0.0607(6) Uani 1 1 d .
O2 O 0.12031(16) 0.03555(16) 0.22493(8) 0.0681(6) Uani 1 1 d .
O3 O 0.20840(17) -0.06738(14) 0.13638(10) 0.0735(7) Uani 1 1 d .
H3A H 0.2016 -0.0874 0.1050 0.110 Uiso 1 1 calc R
O4 O 0.31679(17) 0.03992(16) 0.08261(10) 0.0748(7) Uani 1 1 d .
O5 O 0.04334(16) -0.02830(13) 0.09724(8) 0.0638(6) Uani 1 1 d .
O6 O 0.1341(2) -0.00823(16) 0.02391(9) 0.0804(7) Uani 1 1 d .
O7 O 0.28707(16) 0.21597(14) 0.06052(8) 0.0618(6) Uani 1 1 d .
O8 O 0.34602(17) 0.22406(16) 0.14596(9) 0.0737(7) Uani 1 1 d .
C1 C -0.2767(3) 0.3974(3) 0.0859(2) 0.1033(15) Uani 1 1 d .
H1A H -0.2931 0.4135 0.0482 0.124 Uiso 1 1 calc R
H1B H -0.3300 0.3805 0.1060 0.124 Uiso 1 1 calc R
C2 C -0.2307(3) 0.4753(3) 0.11473(18) 0.0949(13) Uani 1 1 d .
H2A H -0.2390 0.5299 0.0938 0.114 Uiso 1 1 calc R
H2B H -0.2541 0.4837 0.1519 0.114 Uiso 1 1 calc R
C3 C -0.1335(2) 0.4503(3) 0.11677(13) 0.0697(10) Uani 1 1 d .
C4 C -0.1225(2) 0.3666(2) 0.09985(12) 0.0622(8) Uani 1 1 d .
C5 C -0.0439(2) 0.3045(2) 0.10288(11) 0.0544(7) Uani 1 1 d .
H5A H -0.0503 0.2654 0.0705 0.065 Uiso 1 1 calc R
C6 C -0.0587(2) 0.2425(2) 0.15423(12) 0.0558(7) Uani 1 1 d .
C7 C -0.1457(2) 0.1910(2) 0.14391(15) 0.0692(9) Uani 1 1 d .
H7A H -0.1586 0.1544 0.1761 0.083 Uiso 1 1 calc R
H7B H -0.1375 0.1516 0.1124 0.083 Uiso 1 1 calc R
C8 C -0.2265(3) 0.2530(3) 0.13242(17) 0.0863(11) Uani 1 1 d .
H8A H -0.2775 0.2168 0.1226 0.104 Uiso 1 1 calc R
H8B H -0.2410 0.2851 0.1662 0.104 Uiso 1 1 calc R
C9 C -0.2094(3) 0.3206(3) 0.08555(17) 0.0813(11) Uani 1 1 d .
C10 C 0.0505(2) 0.3432(2) 0.09798(12) 0.0561(7) Uani 1 1 d .
H10A H 0.0472 0.4015 0.0809 0.067 Uiso 1 1 calc R
H10B H 0.0753 0.3505 0.1349 0.067 Uiso 1 1 calc R
C11 C 0.1125(2) 0.2840(2) 0.06362(12) 0.0591(8) Uani 1 1 d .
H11A H 0.0856 0.2761 0.0273 0.071 Uiso 1 1 calc R
H11B H 0.1677 0.3163 0.0581 0.071 Uiso 1 1 calc R
C12 C 0.1359(2) 0.1925(2) 0.08586(10) 0.0531(7) Uani 1 1 d .
C13 C 0.0626(2) 0.13475(19) 0.10885(10) 0.0517(7) Uani 1 1 d .
H13A H 0.0163 0.1294 0.0803 0.062 Uiso 1 1 calc R
C14 C 0.0199(2) 0.17811(19) 0.16097(10) 0.0531(7) Uani 1 1 d .
H14A H 0.0670 0.2095 0.1812 0.064 Uiso 1 1 calc R
C15 C 0.2197(2) 0.1633(2) 0.08279(11) 0.0561(8) Uani 1 1 d .
C16 C -0.0647(3) 0.2954(2) 0.20878(12) 0.0662(9) Uani 1 1 d .
H16A H -0.0102 0.3274 0.2146 0.099 Uiso 1 1 calc R
H16B H -0.0743 0.2551 0.2392 0.099 Uiso 1 1 calc R
H16C H -0.1134 0.3367 0.2066 0.099 Uiso 1 1 calc R
C17 C -0.2092(3) 0.2747(3) 0.02815(16) 0.1003(14) Uani 1 1 d .
H17A H -0.1670 0.2267 0.0283 0.150 Uiso 1 1 calc R
H17B H -0.1929 0.3171 0.0001 0.150 Uiso 1 1 calc R
H17C H -0.2675 0.2517 0.0204 0.150 Uiso 1 1 calc R
C18 C -0.0655(3) 0.5163(2) 0.13733(12) 0.0737(10) Uani 1 1 d .
H18A H -0.0106 0.4835 0.1454 0.088 Uiso 1 1 calc R
C19 C -0.0446(3) 0.5848(3) 0.09271(15) 0.0910(12) Uani 1 1 d .
H19A H -0.0254 0.5550 0.0595 0.137 Uiso 1 1 calc R
H19B H 0.0017 0.6236 0.1056 0.137 Uiso 1 1 calc R
H19C H -0.0971 0.6190 0.0848 0.137 Uiso 1 1 calc R
C20 C -0.0955(4) 0.5620(3) 0.19114(15) 0.1076(17) Uani 1 1 d .
H20A H -0.1081 0.5177 0.2188 0.161 Uiso 1 1 calc R
H20B H -0.1482 0.5963 0.1841 0.161 Uiso 1 1 calc R
H20C H -0.0491 0.6005 0.2043 0.161 Uiso 1 1 calc R
C21 C 0.0759(3) -0.0496(2) 0.04619(12) 0.0667(9) Uani 1 1 d .
C22 C 0.0305(3) -0.1307(2) 0.02407(14) 0.0826(11) Uani 1 1 d .
H22A H 0.0542 -0.1449 -0.0119 0.124 Uiso 1 1 calc R
H22B H -0.0322 -0.1196 0.0210 0.124 Uiso 1 1 calc R
H22C H 0.0404 -0.1797 0.0489 0.124 Uiso 1 1 calc R
C23 C 0.3521(2) 0.2389(2) 0.09773(14) 0.0614(8) Uani 1 1 d .
C24 C 0.4270(3) 0.2824(2) 0.06804(17) 0.0785(11) Uani 1 1 d .
H24A H 0.4726 0.2980 0.0942 0.118 Uiso 1 1 calc R
H24B H 0.4059 0.3351 0.0498 0.118 Uiso 1 1 calc R
H24C H 0.4509 0.2421 0.0409 0.118 Uiso 1 1 calc R
C1' C 0.0475(2) 0.0338(2) 0.18752(11) 0.0567(8) Uani 1 1 d .
H1'A H 0.0145 -0.0221 0.1917 0.068 Uiso 1 1 calc R
C2' C 0.0872(2) 0.03997(19) 0.12837(11) 0.0531(7) Uani 1 1 d .
C3' C 0.1864(2) 0.0237(2) 0.13676(12) 0.0592(8) Uani 1 1 d .
C4' C 0.2472(2) 0.0741(2) 0.09761(12) 0.0592(8) Uani 1 1 d .
C5' C 0.1985(2) 0.0609(2) 0.19605(12) 0.0654(9) Uani 1 1 d .
H5'A H 0.2508 0.0355 0.2135 0.079 Uiso 1 1 calc R
H5'B H 0.2045 0.1251 0.1953 0.079 Uiso 1 1 calc R

loop_
_atom_site_aniso_label
_atom_site_aniso_U_11
_atom_site_aniso_U_22
_atom_site_aniso_U_33
_atom_site_aniso_U_23
_atom_site_aniso_U_13
_atom_site_aniso_U_12
O1 0.0819(15) 0.0627(13) 0.0376(10) 0.0116(10) 0.0096(10) 0.0005(11)
O2 0.0815(15) 0.0847(16) 0.0379(10) 0.0153(11) 0.0007(11) -0.0041(13)
O3 0.1027(18) 0.0492(12) 0.0687(14) 0.0090(11) 0.0066(14) 0.0024(12)
O4 0.0888(18) 0.0643(14) 0.0714(14) 0.0070(13) 0.0210(14) 0.0076(13)
O5 0.0929(16) 0.0545(12) 0.0440(10) -0.0019(10) 0.0003(12) -0.0115(11)
O6 0.122(2) 0.0742(15) 0.0447(11) -0.0003(12) 0.0141(13) -0.0152(15)
O7 0.0794(15) 0.0594(12) 0.0467(10) 0.0056(10) 0.0161(12) -0.0017(11)
O8 0.0906(17) 0.0748(15) 0.0556(12) 0.0104(12) 0.0022(13) -0.0153(13)
C1 0.068(3) 0.125(4) 0.117(4) 0.039(3) -0.007(3) 0.004(3)
C2 0.097(3) 0.110(3) 0.078(3) 0.010(3) 0.003(2) 0.030(3)
C3 0.083(3) 0.075(2) 0.0504(16) 0.0132(18) 0.0076(18) 0.017(2)
C4 0.070(2) 0.070(2) 0.0469(15) 0.0088(16) -0.0025(16) 0.0021(17)
C5 0.069(2) 0.0568(17) 0.0373(13) 0.0013(14) -0.0051(15) -0.0041(15)
C6 0.0666(19) 0.0616(18) 0.0393(13) 0.0040(14) 0.0010(14) -0.0019(16)
C7 0.075(2) 0.073(2) 0.0590(18) 0.0155(18) 0.0003(18) -0.0124(18)
C8 0.069(2) 0.098(3) 0.092(3) 0.019(3) -0.006(2) -0.012(2)
C9 0.070(2) 0.091(3) 0.083(2) 0.023(2) -0.005(2) 0.004(2)
C10 0.072(2) 0.0505(16) 0.0457(14) 0.0065(14) 0.0025(15) -0.0022(15)
C11 0.080(2) 0.0533(18) 0.0439(15) 0.0103(14) 0.0054(16) -0.0017(15)
C12 0.076(2) 0.0560(17) 0.0274(12) 0.0001(13) 0.0056(14) -0.0005(16)
C13 0.0699(19) 0.0550(16) 0.0302(12) 0.0047(13) -0.0027(13) -0.0086(15)
C14 0.074(2) 0.0543(17) 0.0308(12) 0.0039(13) 0.0010(14) -0.0056(15)
C15 0.078(2) 0.0548(18) 0.0355(14) 0.0045(13) 0.0118(15) -0.0020(16)
C16 0.083(2) 0.073(2) 0.0423(15) 0.0032(15) 0.0098(17) 0.0026(19)
C17 0.109(3) 0.111(3) 0.081(3) 0.013(3) -0.042(3) -0.017(3)
C18 0.105(3) 0.065(2) 0.0515(17) -0.0033(17) -0.001(2) 0.016(2)
C19 0.125(3) 0.079(3) 0.069(2) 0.000(2) 0.004(3) -0.001(2)
C20 0.175(5) 0.090(3) 0.058(2) -0.003(2) 0.001(3) 0.023(3)
C21 0.096(3) 0.062(2) 0.0414(15) 0.0033(16) -0.0020(18) 0.000(2)
C22 0.124(3) 0.072(2) 0.0518(17) -0.0109(18) -0.015(2) -0.008(2)
C23 0.076(2) 0.0457(16) 0.0629(19) 0.0002(16) 0.0110(19) 0.0011(15)
C24 0.085(3) 0.060(2) 0.090(3) 0.007(2) 0.027(2) -0.0047(18)
C1' 0.077(2) 0.0554(18) 0.0372(13) 0.0099(14) 0.0042(15) -0.0030(16)
C2' 0.077(2) 0.0452(16) 0.0368(13) 0.0019(13) -0.0002(14) -0.0078(14)
C3' 0.082(2) 0.0504(17) 0.0449(15) 0.0073(14) 0.0018(16) 0.0005(15)
C4' 0.078(2) 0.0560(18) 0.0432(15) 0.0006(15) 0.0059(17) 0.0025(17)
C5' 0.082(2) 0.071(2) 0.0434(15) 0.0147(16) -0.0060(16) -0.0060(18)

loop_
_atom_type_symbol
_atom_type_description
_atom_type_scat_dispersion_real
_atom_type_scat_dispersion_imag
_atom_type_scat_source
C C 0.0181 0.0091 'International Tables Vol C Tables 4.2.6.8 and 6.1.1.4'
H H 0.0000 0.0000 'International Tables Vol C Tables 4.2.6.8 and 6.1.1.4'
O O 0.0492 0.0322 'International Tables Vol C Tables 4.2.6.8 and 6.1.1.4'

loop_
_geom_angle_atom_site_label_1
_geom_angle_atom_site_label_2
_geom_angle_atom_site_label_3
_geom_angle
C1' O1 C14 109.4(2)
C5' O2 C1' 109.5(2)
C21 O5 C2' 118.4(3)
C23 O7 C15 114.2(2)
C2 C1 C9 106.3(3)
C3 C2 C1 105.2(3)
C4 C3 C2 110.3(4)
C4 C3 C18 129.5(3)
C2 C3 C18 120.2(3)
C3 C4 C5 131.9(3)
C3 C4 C9 113.1(3)
C5 C4 C9 113.8(3)
C4 C5 C10 119.1(3)
C4 C5 C6 107.2(3)
C10 C5 C6 114.6(2)
C14 C6 C16 106.3(2)
C14 C6 C7 110.7(3)
C16 C6 C7 110.4(3)
C14 C6 C5 110.5(3)
C16 C6 C5 112.0(2)
C7 C6 C5 107.0(2)
C6 C7 C8 113.0(3)
C9 C8 C7 113.3(3)
C4 C9 C1 102.9(3)
C4 C9 C8 106.1(3)
C1 C9 C8 112.4(4)
C4 C9 C17 113.9(3)
C1 C9 C17 110.0(4)
C8 C9 C17 111.2(4)
C11 C10 C5 112.6(3)
C12 C11 C10 118.5(2)
C15 C12 C13 121.4(3)
C15 C12 C11 119.8(3)
C13 C12 C11 118.8(3)
C12 C13 C2' 117.8(3)
C12 C13 C14 110.9(2)
C2' C13 C14 103.9(2)
O1 C14 C6 107.7(2)
O1 C14 C13 105.5(2)
C6 C14 C13 119.8(2)
C12 C15 O7 121.4(3)
C12 C15 C4' 124.0(3)
O7 C15 C4' 114.5(3)
C3 C18 C19 110.7(3)
C3 C18 C20 111.8(4)
C19 C18 C20 110.7(3)
O6 C21 O5 122.9(3)
O6 C21 C22 126.6(3)
O5 C21 C22 110.5(3)
O8 C23 O7 122.5(3)
O8 C23 C24 127.8(4)
O7 C23 C24 109.7(3)
O1 C1' O2 112.3(2)
O1 C1' C2' 107.8(2)
O2 C1' C2' 106.6(3)
O5 C2' C3' 113.9(2)
O5 C2' C13 113.0(2)
C3' C2' C13 115.0(2)
O5 C2' C1' 105.1(2)
C3' C2' C1' 104.2(2)
C13 C2' C1' 104.1(2)
O3 C3' C4' 109.9(3)
O3 C3' C2' 112.6(3)
C4' C3' C2' 115.3(3)
O3 C3' C5' 109.3(3)
C4' C3' C5' 108.9(3)
C2' C3' C5' 100.3(3)
O4 C4' C15 124.2(3)
O4 C4' C3' 119.4(3)
C15 C4' C3' 116.4(3)
O2 C5' C3' 105.0(3)

loop_
_geom_bond_atom_site_label_1
_geom_bond_atom_site_label_2
_geom_bond_distance
O1 C1' 1.389(4)
O1 C14 1.427(3)
O2 C5' 1.416(4)
O2 C1' 1.417(4)
O3 C3' 1.408(4)
O4 C4' 1.219(4)
O5 C21 1.360(4)
O5 C2' 1.431(3)
O6 C21 1.199(4)
O7 C23 1.370(4)
O7 C15 1.392(4)
O8 C23 1.185(4)
C1 C2 1.526(6)
C1 C9 1.535(6)
C2 C3 1.508(6)
C3 C4 1.332(5)
C3 C18 1.508(5)
C4 C5 1.506(5)
C4 C9 1.516(5)
C5 C10 1.538(5)
C5 C6 1.564(4)
C6 C14 1.536(5)
C6 C16 1.537(4)
C6 C7 1.539(5)
C7 C8 1.555(5)
C8 C9 1.539(5)
C9 C17 1.544(5)
C10 C11 1.530(4)
C11 C12 1.517(4)
C12 C15 1.335(5)
C12 C13 1.508(4)
C13 C2' 1.545(4)
C13 C14 1.552(4)
C15 C4' 1.448(5)
C18 C19 1.520(5)
C18 C20 1.533(5)
C21 C22 1.494(5)
C23 C24 1.484(5)
C1' C2' 1.546(4)
C2' C3' 1.524(5)
C3' C4' 1.515(4)
C3' C5' 1.543(4)
